data_4066396
loop_
_publ_author_name
'Schwartsburd, Leonid'
'Iron, Mark A.'
'Konstantinovski, Leonid'
'Diskin-Posner, Yael'
'Leitus, Gregory'
'Shimon, Linda J. W.'
'Milstein, David'

_publ_section_title
;
 Synthesis and Reactivity of an Iridium(I) Acetonyl PNP Complex.
 Experimental and Computational Study of Metal&#x2212;Ligand Cooperation
 in H&#x2212;H and C&#x2212;H Bond Activation via Reversible Ligand
 Dearomatization
;
_journal_issue 17
_journal_name_full Organometallics
_journal_page_first 3817
_journal_paper_doi 10.1021/om1004435
_journal_volume 29
_journal_year 2010
_chemical_formula_moiety 'C24 H42 Ir N O P2'
_chemical_formula_sum 'C24 H42 Ir N O P2'
_chemical_formula_weight 614.73
_chemical_name_systematic
; 
 ? 
;
_space_group_IT_number 61
_symmetry_cell_setting orthorhombic
_symmetry_space_group_name_Hall '-P 2ac 2ab'
_symmetry_space_group_name_H-M 'P b c a'
_atom_sites_solution_hydrogens geom
_atom_sites_solution_primary direct
_atom_sites_solution_secondary difmap
_audit_creation_method SHELXL-97
_cell_angle_alpha 90.00
_cell_angle_beta 90.00
_cell_angle_gamma 90.00
_cell_formula_units_Z 8
_cell_length_a 11.8998(3)
_cell_length_b 15.5324(4)
_cell_length_c 27.9034(7)
_cell_measurement_reflns_used 73536
_cell_measurement_temperature 100(2)
_cell_measurement_theta_max 40.4895
_cell_measurement_theta_min 2.604
_cell_volume 5157.5(2)
_computing_cell_refinement 'APEX II'
_computing_data_collection 'APEX II'
_computing_data_reduction 'APEX II'
_computing_structure_refinement 'SHELXL-97 (Sheldrick, 1997)'
_computing_structure_solution 'SHELXS-97 (Sheldrick, 1990)'
_diffrn_ambient_temperature 100(2)
_diffrn_measured_fraction_theta_full 0.998
_diffrn_measured_fraction_theta_max 0.998
_diffrn_measurement_device_type 'Bruker kappa APEX II CCD'
_diffrn_measurement_method 'Phi and Omega scans'
_diffrn_radiation_monochromator graphite
_diffrn_radiation_source 'fine-focus sealed tube'
_diffrn_radiation_type MoK\a
_diffrn_radiation_wavelength 0.71073
_diffrn_reflns_av_R_equivalents 0.0339
_diffrn_reflns_av_sigmaI/netI 0.0313
_diffrn_reflns_limit_h_max 19
_diffrn_reflns_limit_h_min -14
_diffrn_reflns_limit_k_max 25
_diffrn_reflns_limit_k_min -25
_diffrn_reflns_limit_l_max 45
_diffrn_reflns_limit_l_min -45
_diffrn_reflns_number 63128
_diffrn_reflns_theta_full 36.32
_diffrn_reflns_theta_max 36.32
_diffrn_reflns_theta_min 2.60
_exptl_absorpt_coefficient_mu 5.316
_exptl_absorpt_correction_T_max 0.5274
_exptl_absorpt_correction_T_min 0.1594
_exptl_absorpt_correction_type numerical
_exptl_absorpt_process_details 'SHELXL-97 (Sheldrick, 1997)'
_exptl_crystal_colour red
_exptl_crystal_density_diffrn 1.583
_exptl_crystal_density_method 'not measured'
_exptl_crystal_description chunk
_exptl_crystal_F_000 2464
_exptl_crystal_size_max 0.55
_exptl_crystal_size_mid 0.47
_exptl_crystal_size_min 0.14
_refine_diff_density_max 2.314
_refine_diff_density_min -3.700
_refine_diff_density_rms 0.153
_refine_ls_extinction_method none
_refine_ls_goodness_of_fit_ref 1.062
_refine_ls_hydrogen_treatment mixed
_refine_ls_matrix_type full
_refine_ls_number_parameters 286
_refine_ls_number_reflns 12476
_refine_ls_number_restraints 0
_refine_ls_restrained_S_all 1.062
_refine_ls_R_factor_all 0.0498
_refine_ls_R_factor_gt 0.0293
_refine_ls_shift/su_max 0.002
_refine_ls_shift/su_mean 0.000
_refine_ls_structure_factor_coef Fsqd
_refine_ls_weighting_details 'calc w=1/[\s^2^(Fo^2^)+(0.0212P)^2^+10.0819P] where P=(Fo^2^+2Fc^2^)/3'
_refine_ls_weighting_scheme calc
_refine_ls_wR_factor_gt 0.0588
_refine_ls_wR_factor_ref 0.0674
_reflns_number_gt 9409
_reflns_number_total 12476
_reflns_threshold_expression >2sigma(I)
_cod_data_source_file om1004435_si_002.cif
_cod_data_source_block complex4
_cod_depositor_comments
;
The following automatic conversions were performed:

'_symmetry_cell_setting' value 'Orthorhombic' changed to
'orthorhombic' according to
/home/saulius/struct/CIF-dictionaries/cif_core.dic dictionary named
'cif_core.dic' version 2.4.1 from 2010-06-29.

Automatic conversion script
Id: cif_fix_values 1715 2011-07-08 13:25:40Z adriana 
;
_cod_original_sg_symbol_Hall -P2ac2ab
_cod_original_sg_symbol_H-M Pbca
_cod_database_code 4066396

loop_
_symmetry_equiv_pos_as_xyz
'x, y, z'
'x+1/2, -y+1/2, -z'
'-x, y+1/2, -z+1/2'
'-x+1/2, -y, z+1/2'
'-x, -y, -z'
'-x-1/2, y-1/2, z'
'x, -y-1/2, z-1/2'
'x-1/2, y, -z-1/2'

loop_
_atom_site_label
_atom_site_type_symbol
_atom_site_fract_x
_atom_site_fract_y
_atom_site_fract_z
_atom_site_U_iso_or_equiv
_atom_site_adp_type
_atom_site_occupancy
_atom_site_symmetry_multiplicity
_atom_site_calc_flag
_atom_site_refinement_flags
Ir1 Ir 0.425463(7) 0.152774(5) 0.121499(3) 0.01346(2) Uani 1 1 d .
P1 P 0.24895(5) 0.12734(4) 0.15159(2) 0.01444(10) Uani 1 1 d .
P2 P 0.61561(5) 0.15479(4) 0.10531(2) 0.01591(10) Uani 1 1 d .
N1 N 0.47349(16) 0.06610(12) 0.17464(7) 0.0156(3) Uani 1 1 d .
C1 C 0.3847(2) 0.22693(17) 0.07418(9) 0.0223(5) Uani 1 1 d .
O1 O 0.35902(19) 0.27381(15) 0.04365(8) 0.0377(5) Uani 1 1 d .
C4 C 0.2809(2) 0.0633(2) 0.20451(10) 0.0266(5) Uani 1 1 d .
H4A H 0.228(3) 0.023(2) 0.2111(11) 0.028(9) Uiso 1 1 d .
H4B H 0.275(4) 0.104(3) 0.2333(17) 0.069(14) Uiso 1 1 d .
C5 C 0.3970(2) 0.02913(15) 0.20495(8) 0.0167(4) Uani 1 1 d .
C6 C 0.4269(2) -0.03527(16) 0.23690(8) 0.0199(4) Uani 1 1 d .
H6 H 0.3729 -0.0581 0.2585 0.024 Uiso 1 1 calc R
C7 C 0.5372(2) -0.06634(16) 0.23704(9) 0.0211(4) Uani 1 1 d .
H7 H 0.5576 -0.1128 0.2574 0.025 Uiso 1 1 calc R
C8 C 0.6152(2) -0.02942(16) 0.20768(8) 0.0204(4) Uani 1 1 d .
H8 H 0.6899 -0.0511 0.2074 0.024 Uiso 1 1 calc R
C9 C 0.58650(19) 0.04127(15) 0.17737(7) 0.0160(4) Uani 1 1 d .
C10 C 0.6672(2) 0.08565(19) 0.15089(9) 0.0235(5) Uani 1 1 d .
H10 H 0.743(3) 0.066(2) 0.1513(11) 0.024(8) Uiso 1 1 d .
C11 C 0.1583(2) 0.05739(16) 0.11279(9) 0.0200(4) Uani 1 1 d .
C12 C 0.2243(3) -0.02732(18) 0.10757(13) 0.0357(7) Uani 1 1 d .
H12A H 0.2304 -0.0554 0.1389 0.054 Uiso 1 1 calc R
H12B H 0.2997 -0.0150 0.0952 0.054 Uiso 1 1 calc R
H12C H 0.1849 -0.0655 0.0852 0.054 Uiso 1 1 calc R
C13 C 0.0421(2) 0.03780(18) 0.13370(10) 0.0243(5) Uani 1 1 d .
H13A H -0.0032 0.0905 0.1339 0.036 Uiso 1 1 calc R
H13B H 0.0504 0.0163 0.1665 0.036 Uiso 1 1 calc R
H13C H 0.0048 -0.0059 0.1140 0.036 Uiso 1 1 calc R
C14 C 0.1454(3) 0.0979(2) 0.06292(10) 0.0307(6) Uani 1 1 d .
H14A H 0.1016 0.0594 0.0424 0.046 Uiso 1 1 calc R
H14B H 0.2199 0.1070 0.0488 0.046 Uiso 1 1 calc R
H14C H 0.1066 0.1534 0.0658 0.046 Uiso 1 1 calc R
C15 C 0.1712(2) 0.22197(16) 0.17684(8) 0.0193(4) Uani 1 1 d .
C16 C 0.1211(2) 0.27668(17) 0.13657(11) 0.0259(5) Uani 1 1 d .
H16A H 0.0607 0.2445 0.1207 0.039 Uiso 1 1 calc R
H16B H 0.1797 0.2905 0.1132 0.039 Uiso 1 1 calc R
H16C H 0.0906 0.3301 0.1500 0.039 Uiso 1 1 calc R
C17 C 0.0788(2) 0.19743(19) 0.21279(10) 0.0277(5) Uani 1 1 d .
H17A H 0.0470 0.2498 0.2269 0.042 Uiso 1 1 calc R
H17B H 0.1109 0.1614 0.2382 0.042 Uiso 1 1 calc R
H17C H 0.0194 0.1654 0.1962 0.042 Uiso 1 1 calc R
C18 C 0.2608(2) 0.2761(2) 0.20294(11) 0.0311(6) Uani 1 1 d .
H18A H 0.3193 0.2933 0.1801 0.047 Uiso 1 1 calc R
H18B H 0.2946 0.2418 0.2287 0.047 Uiso 1 1 calc R
H18C H 0.2256 0.3275 0.2166 0.047 Uiso 1 1 calc R
C19 C 0.6560(2) 0.10058(16) 0.04771(8) 0.0188(4) Uani 1 1 d .
C20 C 0.6033(3) 0.01042(18) 0.05081(11) 0.0281(5) Uani 1 1 d .
H20A H 0.6210 -0.0220 0.0216 0.042 Uiso 1 1 calc R
H20B H 0.5216 0.0157 0.0541 0.042 Uiso 1 1 calc R
H20C H 0.6338 -0.0200 0.0787 0.042 Uiso 1 1 calc R
C21 C 0.7836(2) 0.09106(19) 0.04202(9) 0.0259(5) Uani 1 1 d .
H21A H 0.8147 0.0629 0.0705 0.039 Uiso 1 1 calc R
H21B H 0.8176 0.1481 0.0383 0.039 Uiso 1 1 calc R
H21C H 0.7999 0.0561 0.0136 0.039 Uiso 1 1 calc R
C22 C 0.6064(2) 0.14639(19) 0.00378(9) 0.0277(5) Uani 1 1 d .
H22A H 0.6415 0.2031 0.0002 0.042 Uiso 1 1 calc R
H22B H 0.5251 0.1534 0.0081 0.042 Uiso 1 1 calc R
H22C H 0.6207 0.1119 -0.0250 0.042 Uiso 1 1 calc R
C23 C 0.6855(2) 0.26211(18) 0.11330(10) 0.0251(5) Uani 1 1 d .
C24 C 0.8115(3) 0.2543(2) 0.12388(13) 0.0432(9) Uani 1 1 d .
H24A H 0.8421 0.3113 0.1313 0.065 Uiso 1 1 calc R
H24B H 0.8500 0.2306 0.0958 0.065 Uiso 1 1 calc R
H24C H 0.8228 0.2159 0.1513 0.065 Uiso 1 1 calc R
C25 C 0.6683(3) 0.3205(2) 0.06974(13) 0.0411(8) Uani 1 1 d .
H25A H 0.6913 0.3794 0.0778 0.062 Uiso 1 1 calc R
H25B H 0.5888 0.3202 0.0606 0.062 Uiso 1 1 calc R
H25C H 0.7139 0.2994 0.0430 0.062 Uiso 1 1 calc R
C26 C 0.6284(3) 0.3033(2) 0.15711(12) 0.0381(7) Uani 1 1 d .
H26A H 0.6358 0.2648 0.1848 0.057 Uiso 1 1 calc R
H26B H 0.5486 0.3127 0.1502 0.057 Uiso 1 1 calc R
H26C H 0.6645 0.3585 0.1643 0.057 Uiso 1 1 calc R

loop_
_atom_site_aniso_label
_atom_site_aniso_U_11
_atom_site_aniso_U_22
_atom_site_aniso_U_33
_atom_site_aniso_U_23
_atom_site_aniso_U_13
_atom_site_aniso_U_12
Ir1 0.01152(3) 0.01568(4) 0.01317(3) 0.00284(3) -0.00017(3) 0.00146(3)
P1 0.0122(2) 0.0174(2) 0.0136(2) 0.00238(19) 0.00003(19) 0.00102(19)
P2 0.0124(2) 0.0201(3) 0.0152(2) -0.0011(2) 0.0003(2) -0.0008(2)
N1 0.0144(8) 0.0186(8) 0.0138(8) 0.0010(6) -0.0020(6) 0.0029(7)
C1 0.0162(10) 0.0266(12) 0.0242(11) 0.0077(9) 0.0027(9) 0.0022(9)
O1 0.0320(11) 0.0451(13) 0.0360(11) 0.0244(10) 0.0025(9) 0.0105(10)
C4 0.0156(10) 0.0375(14) 0.0269(12) 0.0164(11) -0.0020(9) -0.0012(10)
C5 0.0166(9) 0.0182(10) 0.0154(9) 0.0019(7) -0.0021(7) -0.0003(8)
C6 0.0223(10) 0.0208(10) 0.0167(9) 0.0058(8) -0.0044(9) -0.0025(9)
C7 0.0242(11) 0.0198(10) 0.0193(10) 0.0034(8) -0.0090(9) 0.0025(9)
C8 0.0198(10) 0.0242(11) 0.0172(10) -0.0018(8) -0.0078(8) 0.0070(9)
C9 0.0164(9) 0.0201(9) 0.0115(8) -0.0014(7) -0.0042(7) 0.0028(8)
C10 0.0153(10) 0.0383(14) 0.0169(10) 0.0041(9) -0.0005(8) 0.0072(10)
C11 0.0186(10) 0.0197(10) 0.0218(11) -0.0034(8) 0.0000(8) 0.0008(8)
C12 0.0313(15) 0.0214(12) 0.0543(19) -0.0105(12) 0.0037(14) 0.0033(11)
C13 0.0190(10) 0.0268(12) 0.0269(11) -0.0018(10) 0.0046(9) -0.0071(10)
C14 0.0356(15) 0.0370(15) 0.0194(11) -0.0043(10) -0.0038(11) -0.0085(12)
C15 0.0157(10) 0.0223(11) 0.0198(10) -0.0047(8) 0.0018(8) 0.0002(8)
C16 0.0194(11) 0.0211(11) 0.0371(14) -0.0009(10) 0.0021(10) 0.0034(9)
C17 0.0239(12) 0.0347(14) 0.0245(12) -0.0069(10) 0.0075(10) -0.0001(11)
C18 0.0249(13) 0.0363(15) 0.0320(14) -0.0154(11) 0.0004(11) -0.0039(11)
C19 0.0166(10) 0.0244(11) 0.0155(9) -0.0018(8) 0.0004(8) 0.0004(8)
C20 0.0288(13) 0.0251(12) 0.0303(13) -0.0072(10) 0.0010(11) -0.0019(11)
C21 0.0201(11) 0.0384(14) 0.0193(11) -0.0018(10) 0.0048(9) 0.0043(10)
C22 0.0277(12) 0.0402(15) 0.0152(10) 0.0005(10) -0.0018(9) 0.0042(11)
C23 0.0186(10) 0.0254(12) 0.0314(13) -0.0070(10) -0.0005(9) -0.0039(9)
C24 0.0199(12) 0.0425(18) 0.067(2) -0.0215(17) -0.0019(14) -0.0082(12)
C25 0.0453(19) 0.0259(14) 0.052(2) 0.0028(13) 0.0034(16) -0.0146(14)
C26 0.0336(16) 0.0380(16) 0.0428(18) -0.0202(14) 0.0027(14) -0.0059(13)

loop_
_atom_type_symbol
_atom_type_description
_atom_type_scat_dispersion_real
_atom_type_scat_dispersion_imag
_atom_type_scat_source
C C 0.0033 0.0016 'International Tables Vol C Tables 4.2.6.8 and 6.1.1.4'
H H 0.0000 0.0000 'International Tables Vol C Tables 4.2.6.8 and 6.1.1.4'
N N 0.0061 0.0033 'International Tables Vol C Tables 4.2.6.8 and 6.1.1.4'
O O 0.0106 0.0060 'International Tables Vol C Tables 4.2.6.8 and 6.1.1.4'
P P 0.1023 0.0942 'International Tables Vol C Tables 4.2.6.8 and 6.1.1.4'
Ir Ir -1.4442 7.9887 'International Tables Vol C Tables 4.2.6.8 and 6.1.1.4'

loop_
_geom_angle_atom_site_label_1
_geom_angle_atom_site_label_2
_geom_angle_atom_site_label_3
_geom_angle
C1 Ir1 N1 178.81(10)
C1 Ir1 P1 97.51(8)
N1 Ir1 P1 83.08(5)
C1 Ir1 P2 96.36(8)
N1 Ir1 P2 83.05(6)
P1 Ir1 P2 166.13(2)
C4 P1 C15 103.09(13)
C4 P1 C11 105.78(13)
C15 P1 C11 112.82(11)
C4 P1 Ir1 101.52(9)
C15 P1 Ir1 116.99(8)
C11 P1 Ir1 114.50(8)
C10 P2 C23 107.41(13)
C10 P2 C19 104.70(12)
C23 P2 C19 112.76(12)
C10 P2 Ir1 100.99(9)
C23 P2 Ir1 115.06(9)
C19 P2 Ir1 114.36(8)
C5 N1 C9 119.30(19)
C5 N1 Ir1 121.90(15)
C9 N1 Ir1 118.69(15)
O1 C1 Ir1 179.4(3)
C5 C4 P1 113.42(18)
C5 C4 H4A 113(2)
P1 C4 H4A 113(2)
C5 C4 H4B 106(3)
P1 C4 H4B 107(3)
H4A C4 H4B 103(3)
N1 C5 C6 121.9(2)
N1 C5 C4 117.7(2)
C6 C5 C4 120.3(2)
C5 C6 C7 119.5(2)
C5 C6 H6 120.3
C7 C6 H6 120.3
C8 C7 C6 119.5(2)
C8 C7 H7 120.3
C6 C7 H7 120.3
C7 C8 C9 121.0(2)
C7 C8 H8 119.5
C9 C8 H8 119.5
C10 C9 N1 119.7(2)
C10 C9 C8 122.0(2)
N1 C9 C8 118.3(2)
C9 C10 P2 116.17(18)
C9 C10 H10 119(2)
P2 C10 H10 122.1(19)
C13 C11 C14 109.7(2)
C13 C11 C12 109.1(2)
C14 C11 C12 108.4(2)
C13 C11 P1 114.49(17)
C14 C11 P1 110.06(18)
C12 C11 P1 104.86(18)
C11 C12 H12A 109.5
C11 C12 H12B 109.5
H12A C12 H12B 109.5
C11 C12 H12C 109.5
H12A C12 H12C 109.5
H12B C12 H12C 109.5
C11 C13 H13A 109.5
C11 C13 H13B 109.5
H13A C13 H13B 109.5
C11 C13 H13C 109.5
H13A C13 H13C 109.5
H13B C13 H13C 109.5
C11 C14 H14A 109.5
C11 C14 H14B 109.5
H14A C14 H14B 109.5
C11 C14 H14C 109.5
H14A C14 H14C 109.5
H14B C14 H14C 109.5
C16 C15 C17 109.7(2)
C16 C15 C18 108.3(2)
C17 C15 C18 108.8(2)
C16 C15 P1 110.62(17)
C17 C15 P1 113.83(18)
C18 C15 P1 105.31(17)
C15 C16 H16A 109.5
C15 C16 H16B 109.5
H16A C16 H16B 109.5
C15 C16 H16C 109.5
H16A C16 H16C 109.5
H16B C16 H16C 109.5
C15 C17 H17A 109.5
C15 C17 H17B 109.5
H17A C17 H17B 109.5
C15 C17 H17C 109.5
H17A C17 H17C 109.5
H17B C17 H17C 109.5
C15 C18 H18A 109.5
C15 C18 H18B 109.5
H18A C18 H18B 109.5
C15 C18 H18C 109.5
H18A C18 H18C 109.5
H18B C18 H18C 109.5
C21 C19 C22 110.0(2)
C21 C19 C20 108.8(2)
C22 C19 C20 108.1(2)
C21 C19 P2 112.66(17)
C22 C19 P2 112.18(17)
C20 C19 P2 104.86(17)
C19 C20 H20A 109.5
C19 C20 H20B 109.5
H20A C20 H20B 109.5
C19 C20 H20C 109.5
H20A C20 H20C 109.5
H20B C20 H20C 109.5
C19 C21 H21A 109.5
C19 C21 H21B 109.5
H21A C21 H21B 109.5
C19 C21 H21C 109.5
H21A C21 H21C 109.5
H21B C21 H21C 109.5
C19 C22 H22A 109.5
C19 C22 H22B 109.5
H22A C22 H22B 109.5
C19 C22 H22C 109.5
H22A C22 H22C 109.5
H22B C22 H22C 109.5
C25 C23 C24 109.3(3)
C25 C23 C26 109.0(3)
C24 C23 C26 108.2(2)
C25 C23 P2 111.91(19)
C24 C23 P2 112.7(2)
C26 C23 P2 105.54(19)
C23 C24 H24A 109.5
C23 C24 H24B 109.5
H24A C24 H24B 109.5
C23 C24 H24C 109.5
H24A C24 H24C 109.5
H24B C24 H24C 109.5
C23 C25 H25A 109.5
C23 C25 H25B 109.5
H25A C25 H25B 109.5
C23 C25 H25C 109.5
H25A C25 H25C 109.5
H25B C25 H25C 109.5
C23 C26 H26A 109.5
C23 C26 H26B 109.5
H26A C26 H26B 109.5
C23 C26 H26C 109.5
H26A C26 H26C 109.5
H26B C26 H26C 109.5

loop_
_geom_bond_atom_site_label_1
_geom_bond_atom_site_label_2
_geom_bond_distance
Ir1 C1 1.818(2)
Ir1 N1 2.0827(18)
Ir1 P1 2.2964(6)
Ir1 P2 2.3076(6)
P1 C4 1.820(3)
P1 C15 1.874(2)
P1 C11 1.875(2)
P2 C10 1.774(3)
P2 C23 1.876(3)
P2 C19 1.877(2)
N1 C5 1.369(3)
N1 C9 1.401(3)
C1 O1 1.162(3)
C4 C5 1.480(4)
C4 H4A 0.91(3)
C4 H4B 1.03(5)
C5 C6 1.387(3)
C6 C7 1.398(4)
C6 H6 0.9500
C7 C8 1.365(4)
C7 H7 0.9500
C8 C9 1.428(3)
C8 H8 0.9500
C9 C10 1.394(3)
C10 H10 0.95(3)
C11 C13 1.531(4)
C11 C14 1.535(4)
C11 C12 1.539(4)
C12 H12A 0.9800
C12 H12B 0.9800
C12 H12C 0.9800
C13 H13A 0.9800
C13 H13B 0.9800
C13 H13C 0.9800
C14 H14A 0.9800
C14 H14B 0.9800
C14 H14C 0.9800
C15 C16 1.530(4)
C15 C17 1.537(4)
C15 C18 1.540(4)
C16 H16A 0.9800
C16 H16B 0.9800
C16 H16C 0.9800
C17 H17A 0.9800
C17 H17B 0.9800
C17 H17C 0.9800
C18 H18A 0.9800
C18 H18B 0.9800
C18 H18C 0.9800
C19 C21 1.534(4)
C19 C22 1.535(4)
C19 C20 1.537(4)
C20 H20A 0.9800
C20 H20B 0.9800
C20 H20C 0.9800
C21 H21A 0.9800
C21 H21B 0.9800
C21 H21C 0.9800
C22 H22A 0.9800
C22 H22B 0.9800
C22 H22C 0.9800
C23 C25 1.531(4)
C23 C24 1.532(4)
C23 C26 1.538(4)
C24 H24A 0.9800
C24 H24B 0.9800
C24 H24C 0.9800
C25 H25A 0.9800
C25 H25B 0.9800
C25 H25C 0.9800
C26 H26A 0.9800
C26 H26B 0.9800
C26 H26C 0.9800

loop_
_geom_torsion_atom_site_label_1
_geom_torsion_atom_site_label_2
_geom_torsion_atom_site_label_3
_geom_torsion_atom_site_label_4
_geom_torsion
C1 Ir1 P1 C4 -173.29(14)
N1 Ir1 P1 C4 7.75(12)
P2 Ir1 P1 C4 8.51(15)
C1 Ir1 P1 C15 -62.00(12)
N1 Ir1 P1 C15 119.05(10)
P2 Ir1 P1 C15 119.80(12)
C1 Ir1 P1 C11 73.26(12)
N1 Ir1 P1 C11 -105.69(10)
P2 Ir1 P1 C11 -104.94(12)
C1 Ir1 P2 C10 178.55(13)
N1 Ir1 P2 C10 -2.49(11)
P1 Ir1 P2 C10 -3.24(14)
C1 Ir1 P2 C23 63.25(13)
N1 Ir1 P2 C23 -117.79(11)
P1 Ir1 P2 C23 -118.54(13)
C1 Ir1 P2 C19 -69.63(12)
N1 Ir1 P2 C19 109.33(10)
P1 Ir1 P2 C19 108.58(12)
P1 Ir1 N1 C5 -0.24(17)
P2 Ir1 N1 C5 179.94(18)
P1 Ir1 N1 C9 175.87(16)
P2 Ir1 N1 C9 -3.95(15)
C15 P1 C4 C5 -136.6(2)
C11 P1 C4 C5 104.8(2)
Ir1 P1 C4 C5 -15.0(2)
C9 N1 C5 C6 -3.1(3)
Ir1 N1 C5 C6 173.02(17)
C9 N1 C5 C4 173.8(2)
Ir1 N1 C5 C4 -10.1(3)
P1 C4 C5 N1 17.1(3)
P1 C4 C5 C6 -166.00(19)
N1 C5 C6 C7 -2.8(4)
C4 C5 C6 C7 -179.5(2)
C5 C6 C7 C8 3.8(4)
C6 C7 C8 C9 1.0(4)
C5 N1 C9 C10 -172.3(2)
Ir1 N1 C9 C10 11.5(3)
C5 N1 C9 C8 7.6(3)
Ir1 N1 C9 C8 -168.59(16)
C7 C8 C9 C10 173.2(2)
C7 C8 C9 N1 -6.7(3)
N1 C9 C10 P2 -13.9(3)
C8 C9 C10 P2 166.28(18)
C23 P2 C10 C9 129.9(2)
C19 P2 C10 C9 -110.0(2)
Ir1 P2 C10 C9 9.1(2)
C4 P1 C11 C13 67.0(2)
C15 P1 C11 C13 -44.9(2)
Ir1 P1 C11 C13 177.93(16)
C4 P1 C11 C14 -168.90(19)
C15 P1 C11 C14 79.1(2)
Ir1 P1 C11 C14 -58.0(2)
C4 P1 C11 C12 -52.5(2)
C15 P1 C11 C12 -164.47(18)
Ir1 P1 C11 C12 58.4(2)
C4 P1 C15 C16 -171.15(18)
C11 P1 C15 C16 -57.5(2)
Ir1 P1 C15 C16 78.46(18)
C4 P1 C15 C17 -47.1(2)
C11 P1 C15 C17 66.6(2)
Ir1 P1 C15 C17 -157.45(16)
C4 P1 C15 C18 72.0(2)
C11 P1 C15 C18 -174.34(17)
Ir1 P1 C15 C18 -38.4(2)
C10 P2 C19 C21 -61.6(2)
C23 P2 C19 C21 54.8(2)
Ir1 P2 C19 C21 -171.20(16)
C10 P2 C19 C22 173.57(19)
C23 P2 C19 C22 -70.0(2)
Ir1 P2 C19 C22 64.0(2)
C10 P2 C19 C20 56.49(19)
C23 P2 C19 C20 172.95(17)
Ir1 P2 C19 C20 -53.09(18)
C10 P2 C23 C25 167.1(2)
C19 P2 C23 C25 52.2(2)
Ir1 P2 C23 C25 -81.4(2)
C10 P2 C23 C24 43.4(2)
C19 P2 C23 C24 -71.5(2)
Ir1 P2 C23 C24 154.91(19)
C10 P2 C23 C26 -74.5(2)
C19 P2 C23 C26 170.6(2)
Ir1 P2 C23 C26 37.0(2)
